data_7208058
loop_
_publ_author_name
'Li, Jia-Bin'
'Dong, Xi-Yan'
'Cao, Li-Hui'
'Zang, Shuang-Quan'
'Mak, Thomas C. W.'

_publ_section_title
;
 N-donor ligand mediated assembly of divalent zinc and cadmium
 coordination polymers based on 2,3,2&#x2032;,3&#x2032;-thiaphthalic acid:
 structures and properties
;
_journal_issue 13
_journal_name_full CrystEngComm
_journal_page_first 4444
_journal_paper_doi 10.1039/c2ce06705f
_journal_volume 14
_journal_year 2012
_chemical_formula_sum 'C28 H32 Cd2 N2 O17 S'
_chemical_formula_weight 925.42
_chemical_name_systematic
;

?

;
_space_group_IT_number 33
_symmetry_cell_setting orthorhombic
_symmetry_space_group_name_Hall 'P 2c -2n'
_symmetry_space_group_name_H-M 'P n a 21'
_atom_sites_solution_hydrogens geom
_atom_sites_solution_primary direct
_atom_sites_solution_secondary difmap
_audit_creation_method SHELXL-97
_cell_angle_alpha 90.00
_cell_angle_beta 90.00
_cell_angle_gamma 90.00
_cell_formula_units_Z 4
_cell_length_a 19.695(4)
_cell_length_b 9.2506(19)
_cell_length_c 18.770(4)
_cell_measurement_reflns_used 10885
_cell_measurement_temperature 296(2)
_cell_measurement_theta_max 29.12
_cell_measurement_theta_min 2.07
_cell_volume 3419.7(12)
_computing_cell_refinement 'APEX 2'
_computing_data_collection 'APEX 2 (Bruker, 2009)'
_computing_data_reduction 'SAINT (Bruker, 2009)'
_computing_molecular_graphics 'SHELXTL (Bruker, 2009)'
_computing_publication_material SHELXTL
_computing_structure_refinement 'SHELXL-97 (Sheldrick, 1997)'
_computing_structure_solution 'SHELXS-97 (Sheldrick, 1990)'
_diffrn_ambient_temperature 296(2)
_diffrn_measured_fraction_theta_full 1.000
_diffrn_measured_fraction_theta_max 1.000
_diffrn_measurement_device_type 'Bruker Smart APEX II CCD area detector'
_diffrn_measurement_method '\w scans'
_diffrn_radiation_monochromator graphite
_diffrn_radiation_source 'fine-focus sealed tube'
_diffrn_radiation_type MoK\a
_diffrn_radiation_wavelength 0.71073
_diffrn_reflns_av_R_equivalents 0.0398
_diffrn_reflns_av_sigmaI/netI 0.0292
_diffrn_reflns_limit_h_max 23
_diffrn_reflns_limit_h_min -23
_diffrn_reflns_limit_k_max 11
_diffrn_reflns_limit_k_min -11
_diffrn_reflns_limit_l_max 22
_diffrn_reflns_limit_l_min -22
_diffrn_reflns_number 32536
_diffrn_reflns_theta_full 25.00
_diffrn_reflns_theta_max 25.00
_diffrn_reflns_theta_min 2.07
_exptl_absorpt_coefficient_mu 1.383
_exptl_absorpt_correction_T_max 0.7988
_exptl_absorpt_correction_T_min 0.7599
_exptl_absorpt_correction_type multi-scan
_exptl_absorpt_process_details 'SADABS (Bruker, 2009)'
_exptl_crystal_colour colourless
_exptl_crystal_density_diffrn 1.797
_exptl_crystal_density_method 'not measured'
_exptl_crystal_description block
_exptl_crystal_F_000 1848
_exptl_crystal_size_max 0.21
_exptl_crystal_size_mid 0.19
_exptl_crystal_size_min 0.17
_refine_diff_density_max 0.855
_refine_diff_density_min -0.276
_refine_diff_density_rms 0.065
_refine_ls_abs_structure_details 'Flack H D (1983), Acta Cryst. A39, 876-881'
_refine_ls_abs_structure_Flack 0.00(10)
_refine_ls_extinction_method none
_refine_ls_goodness_of_fit_ref 1.094
_refine_ls_hydrogen_treatment constr
_refine_ls_matrix_type full
_refine_ls_number_parameters 454
_refine_ls_number_reflns 5142
_refine_ls_number_restraints 1
_refine_ls_restrained_S_all 1.093
_refine_ls_R_factor_all 0.0311
_refine_ls_R_factor_gt 0.0302
_refine_ls_shift/su_max 0.001
_refine_ls_shift/su_mean 0.000
_refine_ls_structure_factor_coef Fsqd
_refine_ls_weighting_details 'calc w=1/[\s^2^(Fo^2^)+(0.0301P)^2^+2.3560P] where P=(Fo^2^+2Fc^2^)/3'
_refine_ls_weighting_scheme calc
_refine_ls_wR_factor_gt 0.0659
_refine_ls_wR_factor_ref 0.0663
_reflns_number_gt 5896
_reflns_number_total 6001
_reflns_threshold_expression >2sigma(I)
_cod_data_source_file c2ce06705f.txt
_cod_data_source_block 4
_cod_original_sg_symbol_H-M Pna2(1)
_cod_database_code 7208058

loop_
_symmetry_equiv_pos_as_xyz
'x, y, z'
'-x, -y, z+1/2'
'-x+1/2, y+1/2, z+1/2'
'x+1/2, -y+1/2, z'

loop_
_atom_site_label
_atom_site_type_symbol
_atom_site_fract_x
_atom_site_fract_y
_atom_site_fract_z
_atom_site_U_iso_or_equiv
_atom_site_adp_type
_atom_site_occupancy
_atom_site_symmetry_multiplicity
_atom_site_calc_flag
_atom_site_refinement_flags
Cd1 Cd 0.663020(15) 0.83652(4) 0.270368(18) 0.03151(8) Uani 1 1 d .
Cd2 Cd 0.107179(15) 0.70834(4) -0.282651(18) 0.03243(9) Uani 1 1 d .
S1 S 0.36748(6) 0.98302(13) -0.00003(7) 0.0364(3) Uani 1 1 d .
N1 N 0.1955(2) 0.7072(5) 0.6366(2) 0.0369(10) Uani 1 1 d .
N2 N 0.5723(2) 0.7848(5) 0.3453(2) 0.0381(10) Uani 1 1 d .
O1 O 0.41914(16) 0.9565(3) 0.18401(16) 0.0350(7) Uani 1 1 d .
O2 O 0.46136(16) 1.1338(3) 0.11985(17) 0.0333(7) Uani 1 1 d .
O3 O 0.57962(17) 0.9477(4) 0.18628(17) 0.0416(8) Uani 1 1 d .
O4 O 0.61846(17) 0.7273(4) 0.17006(19) 0.0428(9) Uani 1 1 d .
O5 O 0.33372(17) 0.9074(4) -0.18569(17) 0.0393(8) Uani 1 1 d .
O6 O 0.27513(16) 1.0773(3) -0.13260(16) 0.0342(7) Uani 1 1 d .
O7 O 0.1788(2) 0.8413(4) -0.20051(19) 0.0507(10) Uani 1 1 d .
O8 O 0.1578(2) 0.6141(5) -0.1806(2) 0.0638(12) Uani 1 1 d .
O9 O 0.3335(2) 0.7167(5) 0.4093(2) 0.0636(12) Uani 1 1 d .
H9 H 0.2994 0.6716 0.3975 0.095 Uiso 1 1 calc R
O10 O 0.43384(19) 0.7221(5) 0.5666(2) 0.0523(10) Uani 1 1 d .
H10A H 0.4662 0.7705 0.5802 0.079 Uiso 1 1 calc R
C1 C 0.5384(2) 0.8146(5) 0.0867(2) 0.0304(10) Uani 1 1 d .
C2 C 0.4788(2) 0.8947(5) 0.0772(2) 0.0269(10) Uani 1 1 d .
C3 C 0.4406(2) 0.8749(5) 0.0149(2) 0.0323(11) Uani 1 1 d .
C4 C 0.4624(3) 0.7787(6) -0.0369(3) 0.0428(14) Uani 1 1 d .
H4 H 0.4375 0.7675 -0.0786 0.051 Uiso 1 1 calc R
C5 C 0.5207(3) 0.6996(6) -0.0268(3) 0.0502(16) Uani 1 1 d .
H5 H 0.5346 0.6341 -0.0614 0.060 Uiso 1 1 calc R
C6 C 0.5587(3) 0.7172(6) 0.0345(3) 0.0426(14) Uani 1 1 d .
H6 H 0.5982 0.6635 0.0409 0.051 Uiso 1 1 calc R
C7 C 0.4520(2) 1.0003(5) 0.1313(2) 0.0261(10) Uani 1 1 d .
C8 C 0.5808(2) 0.8327(6) 0.1520(3) 0.0342(11) Uani 1 1 d .
C9 C 0.3049(2) 0.8487(5) -0.0160(2) 0.0300(10) Uani 1 1 d .
C10 C 0.2857(3) 0.7525(6) 0.0386(3) 0.0403(12) Uani 1 1 d .
H10 H 0.3069 0.7576 0.0828 0.048 Uiso 1 1 calc R
C11 C 0.2365(3) 0.6522(5) 0.0271(3) 0.0418(13) Uani 1 1 d .
H11 H 0.2239 0.5890 0.0633 0.050 Uiso 1 1 calc R
C12 C 0.2052(3) 0.6447(6) -0.0390(3) 0.0407(12) Uani 1 1 d .
H12 H 0.1725 0.5740 -0.0470 0.049 Uiso 1 1 calc R
C13 C 0.2214(2) 0.7393(5) -0.0931(2) 0.0319(11) Uani 1 1 d .
C14 C 0.2718(2) 0.8432(5) -0.0812(2) 0.0258(9) Uani 1 1 d .
C15 C 0.2940(2) 0.9487(5) -0.1380(2) 0.0280(10) Uani 1 1 d .
C16 C 0.1841(2) 0.7317(6) -0.1624(3) 0.0350(11) Uani 1 1 d .
C17 C 0.5180(3) 0.8703(6) 0.3406(3) 0.0470(14) Uani 1 1 d .
H17 H 0.5154 0.9347 0.3026 0.056 Uiso 1 1 calc R
C18 C 0.4662(3) 0.8680(6) 0.3886(3) 0.0432(13) Uani 1 1 d .
H18 H 0.4292 0.9292 0.3825 0.052 Uiso 1 1 calc R
C19 C 0.4682(2) 0.7754(6) 0.4461(3) 0.0335(11) Uani 1 1 d .
C20 C 0.5251(3) 0.6864(7) 0.4515(3) 0.0486(15) Uani 1 1 d .
H20 H 0.5291 0.6211 0.4889 0.058 Uiso 1 1 calc R
C21 C 0.5750(3) 0.6965(6) 0.4009(3) 0.0463(14) Uani 1 1 d .
H21 H 0.6131 0.6379 0.4059 0.056 Uiso 1 1 calc R
C22 C 0.4120(2) 0.7729(6) 0.5011(3) 0.0405(12) Uani 1 1 d .
H22 H 0.3947 0.8715 0.5072 0.049 Uiso 1 1 calc R
C23 C 0.3531(2) 0.6750(7) 0.4762(3) 0.0446(14) Uani 1 1 d .
H23 H 0.3696 0.5751 0.4738 0.054 Uiso 1 1 calc R
C24 C 0.2960(2) 0.6824(6) 0.5307(3) 0.0381(12) Uani 1 1 d .
C25 C 0.2457(3) 0.7860(6) 0.5282(3) 0.0416(13) Uani 1 1 d .
H25 H 0.2444 0.8504 0.4902 0.050 Uiso 1 1 calc R
C26 C 0.1980(3) 0.7955(6) 0.5806(3) 0.0421(13) Uani 1 1 d .
H26 H 0.1653 0.8677 0.5770 0.051 Uiso 1 1 calc R
C27 C 0.2422(2) 0.6024(6) 0.6381(3) 0.0418(12) Uani 1 1 d .
H27 H 0.2408 0.5369 0.6756 0.050 Uiso 1 1 calc R
C28 C 0.2922(2) 0.5855(6) 0.5873(3) 0.0422(12) Uani 1 1 d .
H28 H 0.3231 0.5099 0.5909 0.051 Uiso 1 1 calc R
O1W O 0.7206(2) 0.6201(4) 0.2976(2) 0.0659(12) Uani 1 1 d .
H1WA H 0.6917 0.5534 0.3048 0.099 Uiso 1 1 d R
H1WB H 0.7520 0.5604 0.3036 0.099 Uiso 1 1 d R
O2W O 0.75606(16) 0.9276(4) 0.20740(18) 0.0467(8) Uani 1 1 d .
H2WB H 0.7690 1.0146 0.2128 0.070 Uiso 1 1 d R
H2WA H 0.7964 0.9005 0.2162 0.070 Uiso 1 1 d R
O3W O 0.0754(2) 0.9436(4) -0.3146(2) 0.0694(13) Uani 1 1 d .
H3WA H 0.0374 0.9476 -0.3158 0.104 Uiso 1 1 d R
H3WB H 0.1042 0.9149 -0.2831 0.104 Uiso 1 1 d R
O4W O -0.0029(2) 0.7000(5) -0.2310(3) 0.0798(14) Uani 1 1 d .
H4WC H -0.0228 0.6350 -0.2553 0.120 Uiso 1 1 d R
H4WA H -0.0305 0.7542 -0.2241 0.120 Uiso 1 1 d R
O5W O 0.06253(19) 0.0389(4) 0.1814(2) 0.0579(10) Uani 1 1 d .
H5WA H 0.0804 -0.0442 0.1784 0.087 Uiso 1 1 d R
H5WB H 0.0638 0.0898 0.1504 0.087 Uiso 1 1 d R
O6W O 0.3756(2) 0.7054(4) 0.2515(2) 0.0682(13) Uani 1 1 d .
H6WA H 0.4041 0.6407 0.2632 0.102 Uiso 1 1 d R
H6WB H 0.3870 0.7734 0.2235 0.102 Uiso 1 1 d R
O7W O 0.1387(3) 0.1145(5) 0.3024(3) 0.0951(17) Uani 1 1 d .
H7WA H 0.1484 0.2051 0.3063 0.143 Uiso 1 1 d R
H7WB H 0.1226 0.1258 0.2666 0.143 Uiso 1 1 d R

loop_
_atom_site_aniso_label
_atom_site_aniso_U_11
_atom_site_aniso_U_22
_atom_site_aniso_U_33
_atom_site_aniso_U_23
_atom_site_aniso_U_13
_atom_site_aniso_U_12
Cd1 0.02617(16) 0.03950(17) 0.02886(15) -0.00471(17) -0.00157(15) -0.00362(13)
Cd2 0.02941(16) 0.03794(17) 0.02995(16) -0.00031(16) -0.00430(16) -0.00452(13)
S1 0.0366(6) 0.0328(6) 0.0397(6) -0.0040(5) -0.0159(5) 0.0017(5)
N1 0.029(2) 0.048(3) 0.034(2) 0.004(2) -0.0005(19) -0.0059(19)
N2 0.029(2) 0.048(3) 0.038(2) 0.001(2) 0.0065(18) -0.0020(19)
O1 0.0359(17) 0.0365(18) 0.0324(17) -0.0016(14) 0.0067(15) 0.0003(14)
O2 0.0305(18) 0.0318(18) 0.0376(18) -0.0037(14) 0.0055(14) -0.0048(14)
O3 0.044(2) 0.044(2) 0.0370(18) -0.0066(16) -0.0151(16) 0.0003(16)
O4 0.039(2) 0.050(2) 0.039(2) -0.0057(18) -0.0111(17) 0.0048(17)
O5 0.048(2) 0.0353(19) 0.0343(18) 0.0016(15) 0.0135(16) 0.0008(16)
O6 0.0389(19) 0.0299(18) 0.0337(18) 0.0056(14) -0.0007(15) 0.0035(14)
O7 0.066(3) 0.045(2) 0.041(2) 0.0063(17) -0.0259(18) -0.0060(19)
O8 0.083(3) 0.058(3) 0.050(2) 0.014(2) -0.031(2) -0.034(2)
O9 0.049(3) 0.086(3) 0.056(3) 0.003(2) 0.000(2) -0.021(2)
O10 0.042(2) 0.069(3) 0.046(2) 0.009(2) -0.0092(18) -0.0234(19)
C1 0.026(2) 0.039(3) 0.026(2) -0.003(2) -0.004(2) -0.001(2)
C2 0.029(2) 0.028(2) 0.024(2) -0.0050(18) -0.0019(19) -0.0034(19)
C3 0.031(2) 0.037(3) 0.029(2) 0.000(2) -0.001(2) -0.005(2)
C4 0.045(3) 0.056(4) 0.027(3) -0.016(2) -0.013(2) 0.008(3)
C5 0.056(4) 0.057(4) 0.037(3) -0.026(3) -0.009(3) 0.015(3)
C6 0.038(3) 0.053(4) 0.037(3) -0.009(2) -0.003(2) 0.014(2)
C7 0.018(2) 0.037(3) 0.024(2) -0.0018(19) -0.0055(18) -0.0003(18)
C8 0.025(2) 0.044(3) 0.033(3) -0.001(2) -0.002(2) 0.003(2)
C9 0.031(2) 0.031(2) 0.027(2) 0.0026(19) -0.004(2) 0.0030(18)
C10 0.052(3) 0.041(3) 0.028(2) 0.005(2) -0.008(2) -0.001(3)
C11 0.063(4) 0.032(3) 0.031(3) 0.012(2) 0.000(2) -0.003(2)
C12 0.046(3) 0.039(3) 0.037(3) 0.010(2) -0.005(2) -0.013(2)
C13 0.033(3) 0.035(3) 0.028(2) 0.003(2) -0.002(2) 0.001(2)
C14 0.025(2) 0.029(2) 0.023(2) -0.0003(18) -0.0037(18) -0.0005(18)
C15 0.031(2) 0.028(2) 0.025(2) -0.0003(19) -0.004(2) -0.0017(19)
C16 0.027(2) 0.045(3) 0.033(3) 0.010(2) -0.005(2) -0.012(2)
C17 0.039(3) 0.054(4) 0.048(3) 0.018(3) 0.007(3) 0.003(3)
C18 0.031(3) 0.048(3) 0.051(3) 0.010(3) 0.008(2) 0.006(2)
C19 0.023(2) 0.040(3) 0.038(3) -0.002(2) -0.004(2) -0.006(2)
C20 0.034(3) 0.057(4) 0.055(4) 0.018(3) 0.005(3) 0.002(3)
C21 0.037(3) 0.052(4) 0.050(3) 0.015(3) 0.009(3) 0.004(2)
C22 0.029(2) 0.056(3) 0.036(3) 0.008(2) -0.003(2) -0.010(2)
C23 0.025(3) 0.075(4) 0.033(3) 0.008(3) -0.003(2) -0.018(2)
C24 0.026(3) 0.048(3) 0.040(3) -0.006(2) 0.005(2) -0.016(2)
C25 0.044(3) 0.047(3) 0.034(3) 0.015(2) 0.003(2) -0.006(2)
C26 0.035(3) 0.041(3) 0.051(3) 0.006(2) 0.004(3) 0.000(2)
C27 0.035(3) 0.048(3) 0.042(3) 0.012(2) 0.000(2) 0.000(2)
C28 0.025(2) 0.056(3) 0.046(3) 0.009(3) -0.001(2) -0.004(2)
O1W 0.061(3) 0.043(2) 0.094(3) -0.005(2) -0.017(2) 0.0112(19)
O2W 0.0378(18) 0.058(2) 0.044(2) -0.0014(19) 0.0102(17) -0.0066(16)
O3W 0.046(2) 0.048(2) 0.114(4) 0.004(2) -0.021(2) 0.0054(19)
O4W 0.073(3) 0.085(3) 0.081(3) 0.017(3) 0.039(3) 0.026(2)
O5W 0.057(2) 0.054(2) 0.062(2) 0.009(2) 0.006(2) 0.0080(19)
O6W 0.063(3) 0.049(2) 0.092(3) 0.006(2) -0.002(2) -0.0080(19)
O7W 0.132(5) 0.048(3) 0.106(4) -0.010(3) -0.030(3) -0.005(3)

loop_
_atom_type_symbol
_atom_type_description
_atom_type_scat_dispersion_real
_atom_type_scat_dispersion_imag
_atom_type_scat_source
C C 0.0033 0.0016 'International Tables Vol C Tables 4.2.6.8 and 6.1.1.4'
H H 0.0000 0.0000 'International Tables Vol C Tables 4.2.6.8 and 6.1.1.4'
Cd Cd -0.8075 1.2024 'International Tables Vol C Tables 4.2.6.8 and 6.1.1.4'
N N 0.0061 0.0033 'International Tables Vol C Tables 4.2.6.8 and 6.1.1.4'
O O 0.0106 0.0060 'International Tables Vol C Tables 4.2.6.8 and 6.1.1.4'
S S 0.1246 0.1234 'International Tables Vol C Tables 4.2.6.8 and 6.1.1.4'

loop_
_geom_angle_atom_site_label_1
_geom_angle_atom_site_label_2
_geom_angle_atom_site_label_3
_geom_angle
_geom_angle_site_symmetry_1
_geom_angle_site_symmetry_3
O4 Cd1 N2 96.36(14) . .
O4 Cd1 O6 169.96(12) . 2_675
N2 Cd1 O6 89.98(13) . 2_675
O4 Cd1 O2W 92.48(13) . .
N2 Cd1 O2W 169.43(14) . .
O6 Cd1 O2W 82.09(12) 2_675 .
O4 Cd1 O1W 89.31(14) . .
N2 Cd1 O1W 93.66(15) . .
O6 Cd1 O1W 82.49(13) 2_675 .
O2W Cd1 O1W 92.21(14) . .
O4 Cd1 O3 54.24(12) . .
N2 Cd1 O3 87.78(13) . .
O6 Cd1 O3 134.11(11) 2_675 .
O2W Cd1 O3 92.73(12) . .
O1W Cd1 O3 143.39(12) . .
O4 Cd1 O5 133.69(12) . 2_675
N2 Cd1 O5 90.88(13) . 2_675
O6 Cd1 O5 53.64(10) 2_675 2_675
O2W Cd1 O5 78.81(12) . 2_675
O1W Cd1 O5 135.91(12) . 2_675
O3 Cd1 O5 80.56(11) . 2_675
O4 Cd1 C15 159.89(13) . 2_675
N2 Cd1 C15 90.41(14) . 2_675
O6 Cd1 C15 26.78(12) 2_675 2_675
O2W Cd1 C15 79.35(12) . 2_675
O1W Cd1 C15 109.19(13) . 2_675
O3 Cd1 C15 107.38(12) . 2_675
O5 Cd1 C15 26.86(12) 2_675 2_675
N1 Cd2 O8 102.45(16) 1_554 .
N1 Cd2 O3W 92.14(15) 1_554 .
O8 Cd2 O3W 132.30(15) . .
N1 Cd2 O2 85.49(13) 1_554 3_544
O8 Cd2 O2 140.19(12) . 3_544
O3W Cd2 O2 85.42(13) . 3_544
N1 Cd2 O4W 162.90(16) 1_554 .
O8 Cd2 O4W 92.47(17) . .
O3W Cd2 O4W 83.74(14) . .
O2 Cd2 O4W 77.66(15) 3_544 .
N1 Cd2 O7 88.94(14) 1_554 .
O8 Cd2 O7 54.40(13) . .
O3W Cd2 O7 81.21(14) . .
O2 Cd2 O7 165.31(11) 3_544 .
O4W Cd2 O7 106.73(17) . .
N1 Cd2 O1 89.29(13) 1_554 3_544
O8 Cd2 O1 86.85(12) . 3_544
O3W Cd2 O1 139.11(13) . 3_544
O2 Cd2 O1 53.94(10) 3_544 3_544
O4W Cd2 O1 83.16(13) . 3_544
O7 Cd2 O1 139.69(11) . 3_544
N1 Cd2 H3WB 91.4 1_554 .
O8 Cd2 H3WB 113.0 . .
O3W Cd2 H3WB 20.3 . .
O2 Cd2 H3WB 105.6 3_544 .
O4W Cd2 H3WB 90.4 . .
O7 Cd2 H3WB 60.9 . .
O1 Cd2 H3WB 159.4 3_544 .
C9 S1 C3 101.3(2) . .
C26 N1 C27 115.9(5) . .
C26 N1 Cd2 122.8(4) . 1_556
C27 N1 Cd2 120.6(3) . 1_556
C21 N2 C17 116.7(5) . .
C21 N2 Cd1 124.9(4) . .
C17 N2 Cd1 117.0(3) . .
C7 O1 Cd2 90.2(3) . 3
C7 O2 Cd2 94.0(3) . 3
C8 O3 Cd1 87.9(3) . .
C8 O4 Cd1 95.9(3) . .
C15 O5 Cd1 87.8(3) . 2_674
C15 O6 Cd1 96.1(3) . 2_674
C16 O7 Cd2 90.1(3) . .
C16 O8 Cd2 94.3(3) . .
C23 O9 H9 109.5 . .
C22 O10 H10A 109.5 . .
C6 C1 C2 119.7(4) . .
C6 C1 C8 119.3(4) . .
C2 C1 C8 121.0(4) . .
C1 C2 C3 119.2(4) . .
C1 C2 C7 123.5(4) . .
C3 C2 C7 117.4(4) . .
C4 C3 C2 120.1(4) . .
C4 C3 S1 120.2(4) . .
C2 C3 S1 119.5(4) . .
C5 C4 C3 120.3(5) . .
C5 C4 H4 119.9 . .
C3 C4 H4 119.9 . .
C4 C5 C6 120.3(5) . .
C4 C5 H5 119.9 . .
C6 C5 H5 119.9 . .
C5 C6 C1 120.4(5) . .
C5 C6 H6 119.8 . .
C1 C6 H6 119.8 . .
O1 C7 O2 121.7(4) . .
O1 C7 C2 120.4(4) . .
O2 C7 C2 117.9(4) . .
O3 C8 O4 121.9(4) . .
O3 C8 C1 120.7(4) . .
O4 C8 C1 117.4(4) . .
C14 C9 C10 119.6(4) . .
C14 C9 S1 120.0(3) . .
C10 C9 S1 120.3(4) . .
C11 C10 C9 120.4(4) . .
C11 C10 H10 119.8 . .
C9 C10 H10 119.8 . .
C10 C11 C12 119.5(5) . .
C10 C11 H11 120.2 . .
C12 C11 H11 120.2 . .
C13 C12 C11 121.7(5) . .
C13 C12 H12 119.2 . .
C11 C12 H12 119.2 . .
C12 C13 C14 118.8(4) . .
C12 C13 C16 119.8(4) . .
C14 C13 C16 121.3(4) . .
C9 C14 C13 119.9(4) . .
C9 C14 C15 117.6(4) . .
C13 C14 C15 122.5(4) . .
O5 C15 O6 122.4(4) . .
O5 C15 C14 119.3(4) . .
O6 C15 C14 118.1(4) . .
O5 C15 Cd1 65.3(2) . 2_674
O6 C15 Cd1 57.1(2) . 2_674
C14 C15 Cd1 173.6(3) . 2_674
O7 C16 O8 121.1(5) . .
O7 C16 C13 120.2(5) . .
O8 C16 C13 118.7(4) . .
N2 C17 C18 123.2(5) . .
N2 C17 H17 118.4 . .
C18 C17 H17 118.4 . .
C17 C18 C19 120.4(5) . .
C17 C18 H18 119.8 . .
C19 C18 H18 119.8 . .
C18 C19 C20 116.5(5) . .
C18 C19 C22 121.5(5) . .
C20 C19 C22 121.9(5) . .
C21 C20 C19 119.1(5) . .
C21 C20 H20 120.4 . .
C19 C20 H20 120.4 . .
N2 C21 C20 123.9(5) . .
N2 C21 H21 118.0 . .
C20 C21 H21 118.0 . .
O10 C22 C19 112.6(4) . .
O10 C22 C23 107.6(4) . .
C19 C22 C23 110.6(4) . .
O10 C22 H22 108.6 . .
C19 C22 H22 108.6 . .
C23 C22 H22 108.6 . .
O9 C23 C24 113.4(5) . .
O9 C23 C22 108.9(4) . .
C24 C23 C22 109.0(4) . .
O9 C23 H23 108.5 . .
C24 C23 H23 108.5 . .
C22 C23 H23 108.5 . .
C25 C24 C28 115.8(5) . .
C25 C24 C23 122.6(5) . .
C28 C24 C23 121.7(5) . .
C26 C25 C24 121.0(5) . .
C26 C25 H25 119.5 . .
C24 C25 H25 119.5 . .
N1 C26 C25 123.6(5) . .
N1 C26 H26 118.2 . .
C25 C26 H26 118.2 . .
N1 C27 C28 124.0(5) . .
N1 C27 H27 118.0 . .
C28 C27 H27 118.0 . .
C27 C28 C24 119.5(5) . .
C27 C28 H28 120.2 . .
C24 C28 H28 120.2 . .
Cd1 O1W H1WA 109.2 . .
Cd1 O1W H1WB 160.9 . .
H1WA O1W H1WB 89.7 . .
Cd1 O2W H2WB 121.1 . .
Cd1 O2W H2WA 121.9 . .
H2WB O2W H2WA 88.6 . .
Cd2 O3W H3WA 108.7 . .
Cd2 O3W H3WB 50.4 . .
H3WA O3W H3WB 133.9 . .
Cd2 O4W H4WC 102.9 . .
Cd2 O4W H4WA 135.1 . .
H4WC O4W H4WA 103.5 . .
H5WA O5W H5WB 120.3 . .
H6WA O6W H6WB 120.5 . .
H7WA O7W H7WB 91.9 . .

loop_
_geom_bond_atom_site_label_1
_geom_bond_atom_site_label_2
_geom_bond_distance
_geom_bond_site_symmetry_2
Cd1 O4 2.310(3) .
Cd1 N2 2.324(4) .
Cd1 O6 2.331(3) 2_675
Cd1 O2W 2.338(3) .
Cd1 O1W 2.357(4) .
Cd1 O3 2.499(3) .
Cd1 O5 2.509(3) 2_675
Cd1 C15 2.760(4) 2_675
Cd2 N1 2.308(4) 1_554
Cd2 O8 2.330(4) .
Cd2 O3W 2.343(4) .
Cd2 O2 2.376(3) 3_544
Cd2 O4W 2.377(4) .
Cd2 O7 2.424(4) .
Cd2 O1 2.467(3) 3_544
Cd2 H3WB 1.9119 .
S1 C9 1.776(5) .
S1 C3 1.775(5) .
N1 C26 1.332(6) .
N1 C27 1.335(7) .
N1 Cd2 2.308(4) 1_556
N2 C21 1.327(7) .
N2 C17 1.332(7) .
O1 C7 1.250(5) .
O1 Cd2 2.467(3) 3
O2 C7 1.267(5) .
O2 Cd2 2.376(3) 3
O3 C8 1.243(6) .
O4 C8 1.272(6) .
O5 C15 1.248(5) .
O5 Cd1 2.509(3) 2_674
O6 C15 1.251(5) .
O6 Cd1 2.331(3) 2_674
O7 C16 1.245(6) .
O8 C16 1.252(6) .
O9 C23 1.370(6) .
O9 H9 0.8200 .
O10 C22 1.384(6) .
O10 H10A 0.8200 .
C1 C6 1.390(7) .
C1 C2 1.399(6) .
C1 C8 1.493(7) .
C2 C3 1.402(6) .
C2 C7 1.505(6) .
C3 C4 1.386(7) .
C4 C5 1.374(8) .
C4 H4 0.9300 .
C5 C6 1.384(8) .
C5 H5 0.9300 .
C6 H6 0.9300 .
C9 C14 1.388(6) .
C9 C10 1.409(7) .
C10 C11 1.359(7) .
C10 H10 0.9300 .
C11 C12 1.387(7) .
C11 H11 0.9300 .
C12 C13 1.379(7) .
C12 H12 0.9300 .
C13 C14 1.399(6) .
C13 C16 1.495(7) .
C14 C15 1.510(6) .
C15 Cd1 2.760(4) 2_674
C17 C18 1.361(7) .
C17 H17 0.9300 .
C18 C19 1.379(7) .
C18 H18 0.9300 .
C19 C20 1.393(8) .
C19 C22 1.514(7) .
C20 C21 1.369(8) .
C20 H20 0.9300 .
C21 H21 0.9300 .
C22 C23 1.545(7) .
C22 H22 0.9800 .
C23 C24 1.522(7) .
C23 H23 0.9800 .
C24 C25 1.380(8) .
C24 C28 1.392(7) .
C25 C26 1.364(8) .
C25 H25 0.9300 .
C26 H26 0.9300 .
C27 C28 1.379(7) .
C27 H27 0.9300 .
C28 H28 0.9300 .
O1W H1WA 0.8499 .
O1W H1WB 0.8364 .
O2W H2WB 0.8501 .
O2W H2WA 0.8500 .
O3W H3WA 0.7503 .
O3W H3WB 0.8624 .
O4W H4WC 0.8500 .
O4W H4WA 0.7500 .
O5W H5WA 0.8464 .
O5W H5WB 0.7499 .
O6W H6WA 0.8501 .
O6W H6WB 0.8500 .
O7W H7WA 0.8625 .
O7W H7WB 0.7500 .

loop_
_geom_hbond_atom_site_label_D
_geom_hbond_atom_site_label_H
_geom_hbond_atom_site_label_A
_geom_hbond_distance_DH
_geom_hbond_distance_HA
_geom_hbond_distance_DA
_geom_hbond_angle_DHA
_geom_hbond_site_symmetry_A
O10 H10A O2 0.82 1.84 2.652(5) 173.5 2_675
O9 H9 O6 0.82 1.80 2.619(5) 177.0 3_545

loop_
_geom_torsion_atom_site_label_1
_geom_torsion_atom_site_label_2
_geom_torsion_atom_site_label_3
_geom_torsion_atom_site_label_4
_geom_torsion
_geom_torsion_site_symmetry_1
O4 Cd1 N2 C21 113.4(5) .
O6 Cd1 N2 C21 -58.8(5) 2_675
O2W Cd1 N2 C21 -99.9(8) .
O1W Cd1 N2 C21 23.7(5) .
O3 Cd1 N2 C21 167.1(5) .
O5 Cd1 N2 C21 -112.4(5) 2_675
C15 Cd1 N2 C21 -85.5(5) 2_675
O4 Cd1 N2 C17 -80.3(4) .
O6 Cd1 N2 C17 107.5(4) 2_675
O2W Cd1 N2 C17 66.4(9) .
O1W Cd1 N2 C17 -170.0(4) .
O3 Cd1 N2 C17 -26.6(4) .
O5 Cd1 N2 C17 53.9(4) 2_675
C15 Cd1 N2 C17 80.7(4) 2_675
O4 Cd1 O3 C8 0.8(3) .
N2 Cd1 O3 C8 -98.7(3) .
O6 Cd1 O3 C8 173.5(3) 2_675
O2W Cd1 O3 C8 91.9(3) .
O1W Cd1 O3 C8 -5.5(4) .
O5 Cd1 O3 C8 170.1(3) 2_675
C15 Cd1 O3 C8 171.6(3) 2_675
N2 Cd1 O4 C8 81.9(3) .
O6 Cd1 O4 C8 -149.3(7) 2_675
O2W Cd1 O4 C8 -92.4(3) .
O1W Cd1 O4 C8 175.5(3) .
O3 Cd1 O4 C8 -0.8(3) .
O5 Cd1 O4 C8 -15.5(4) 2_675
C15 Cd1 O4 C8 -27.1(5) 2_675
N1 Cd2 O7 C16 -108.1(3) 1_554
O8 Cd2 O7 C16 -1.9(3) .
O3W Cd2 O7 C16 159.6(3) .
O2 Cd2 O7 C16 -175.7(4) 3_544
O4W Cd2 O7 C16 78.9(3) .
O1 Cd2 O7 C16 -20.4(4) 3_544
N1 Cd2 O8 C16 81.5(4) 1_554
O3W Cd2 O8 C16 -23.2(4) .
O2 Cd2 O8 C16 179.4(3) 3_544
O4W Cd2 O8 C16 -107.0(4) .
O7 Cd2 O8 C16 1.9(3) .
O1 Cd2 O8 C16 170.0(4) 3_544
C6 C1 C2 C3 0.0(7) .
C8 C1 C2 C3 179.6(4) .
C6 C1 C2 C7 178.7(5) .
C8 C1 C2 C7 -1.7(7) .
C1 C2 C3 C4 -0.9(7) .
C7 C2 C3 C4 -179.7(5) .
C1 C2 C3 S1 -176.6(4) .
C7 C2 C3 S1 4.7(6) .
C9 S1 C3 C4 57.8(5) .
C9 S1 C3 C2 -126.5(4) .
C2 C3 C4 C5 1.5(8) .
S1 C3 C4 C5 177.1(5) .
C3 C4 C5 C6 -1.1(9) .
C4 C5 C6 C1 0.1(9) .
C2 C1 C6 C5 0.4(8) .
C8 C1 C6 C5 -179.2(5) .
Cd2 O1 C7 O2 4.1(4) 3
Cd2 O1 C7 C2 -172.8(3) 3
Cd2 O2 C7 O1 -4.3(4) 3
Cd2 O2 C7 C2 172.7(3) 3
C1 C2 C7 O1 -80.6(6) .
C3 C2 C7 O1 98.1(5) .
C1 C2 C7 O2 102.4(5) .
C3 C2 C7 O2 -78.9(5) .
Cd1 O3 C8 O4 -1.4(5) .
Cd1 O3 C8 C1 179.5(4) .
Cd1 O4 C8 O3 1.5(5) .
Cd1 O4 C8 C1 -179.4(4) .
C6 C1 C8 O3 154.2(5) .
C2 C1 C8 O3 -25.4(7) .
C6 C1 C8 O4 -24.9(7) .
C2 C1 C8 O4 155.5(5) .
C3 S1 C9 C14 -118.2(4) .
C3 S1 C9 C10 65.4(4) .
C14 C9 C10 C11 1.8(8) .
S1 C9 C10 C11 178.2(4) .
C9 C10 C11 C12 0.2(8) .
C10 C11 C12 C13 -1.8(9) .
C11 C12 C13 C14 1.4(8) .
C11 C12 C13 C16 -177.1(5) .
C10 C9 C14 C13 -2.2(7) .
S1 C9 C14 C13 -178.6(4) .
C10 C9 C14 C15 179.9(4) .
S1 C9 C14 C15 3.5(6) .
C12 C13 C14 C9 0.6(7) .
C16 C13 C14 C9 179.1(4) .
C12 C13 C14 C15 178.4(5) .
C16 C13 C14 C15 -3.0(7) .
Cd1 O5 C15 O6 0.3(4) 2_674
Cd1 O5 C15 C14 -175.0(4) 2_674
Cd1 O6 C15 O5 -0.3(5) 2_674
Cd1 O6 C15 C14 175.0(3) 2_674
C9 C14 C15 O5 99.1(5) .
C13 C14 C15 O5 -78.8(6) .
C9 C14 C15 O6 -76.3(5) .
C13 C14 C15 O6 105.8(5) .
Cd2 O7 C16 O8 3.4(6) .
Cd2 O7 C16 C13 -175.8(4) .
Cd2 O8 C16 O7 -3.5(6) .
Cd2 O8 C16 C13 175.6(4) .
C12 C13 C16 O7 153.5(5) .
C14 C13 C16 O7 -25.0(8) .
C12 C13 C16 O8 -25.7(8) .
C14 C13 C16 O8 155.8(5) .
C21 N2 C17 C18 -1.4(9) .
Cd1 N2 C17 C18 -168.8(4) .
N2 C17 C18 C19 0.7(9) .
C17 C18 C19 C20 -0.3(8) .
C17 C18 C19 C22 178.7(5) .
C18 C19 C20 C21 0.6(8) .
C22 C19 C20 C21 -178.3(5) .
C17 N2 C21 C20 1.8(9) .
Cd1 N2 C21 C20 168.1(5) .
C19 C20 C21 N2 -1.5(10) .
C18 C19 C22 O10 -155.2(5) .
C20 C19 C22 O10 23.7(7) .
C18 C19 C22 C23 84.4(6) .
C20 C19 C22 C23 -96.8(6) .
O10 C22 C23 O9 -175.9(5) .
C19 C22 C23 O9 -52.6(6) .
O10 C22 C23 C24 59.9(6) .
C19 C22 C23 C24 -176.7(4) .
O9 C23 C24 C25 -33.8(7) .
C22 C23 C24 C25 87.6(6) .
O9 C23 C24 C28 147.4(5) .
C22 C23 C24 C28 -91.2(6) .
C28 C24 C25 C26 3.4(8) .
C23 C24 C25 C26 -175.5(5) .
C27 N1 C26 C25 -2.2(8) .
Cd2 N1 C26 C25 -172.6(4) 1_556
C24 C25 C26 N1 -0.7(9) .
C26 N1 C27 C28 2.3(8) .
Cd2 N1 C27 C28 172.9(4) 1_556
N1 C27 C28 C24 0.5(8) .
C25 C24 C28 C27 -3.2(7) .
C23 C24 C28 C27 175.7(5) .
